data_1513516
loop_
_publ_author_name
'Lan, Ping'
'Banwell, Martin G.'
'Ward, Jas S.'
'Willis, Anthony C.'

_publ_section_title
;
 Chemoenzymatic total synthesis and reassignment of the absolute
 configuration of ribisin C.
;
_journal_issue 1
_journal_name_full 'Organic letters'
_journal_page_first 228
_journal_page_last 231
_journal_paper_doi 10.1021/ol403220t
_journal_volume 16
_journal_year 2014
_chemical_absolute_configuration syn
_chemical_compound_source local
_chemical_formula_moiety 'C14 H14 O5'
_chemical_formula_sum 'C14 H14 O5'
_chemical_formula_weight 262.26
_space_group_IT_number 4
_symmetry_cell_setting monoclinic
_symmetry_space_group_name_Hall 'P 2yb'
_symmetry_space_group_name_H-M 'P 1 21 1'
_atom_sites_solution_hydrogens difmap
_atom_sites_solution_primary direct
_audit_creation_date 13-10-30
_audit_creation_method CRYSTALS_ver_14.40
_audit_update_record
;
2013-10-30 - Report on C14 H14 O5
            by Anthony C. Willis
            for  Ping Lan and Martin Banwell


2013-10-30 - passes checkcif tests

;
_cell_angle_alpha 90
_cell_angle_beta 107.933(3)
_cell_angle_gamma 90
_cell_formula_units_Z 2
_cell_length_a 10.2195(5)
_cell_length_b 4.7644(3)
_cell_length_c 13.9604(8)
_cell_measurement_reflns_used 36982
_cell_measurement_temperature 222
_cell_measurement_theta_max 25
_cell_measurement_theta_min 3
_cell_volume 646.71(6)
_computing_cell_refinement 'DENZO/SCALEPACK (Otwinowski & Minor, 1997)'
_computing_data_collection 'COLLECT (Nonius, 2001).'
_computing_data_reduction 'DENZO/SCALEPACK (Otwinowski & Minor, 1997)'
_computing_molecular_graphics
; 
ORTEP-II (Johnson 1976) in teXsan (MSC, 1992-1997)
;
_computing_publication_material 'CRYSTALS (Betteridge et al., 2003)'
_computing_structure_refinement 'CRYSTALS (Betteridge et al., 2003)'
_computing_structure_solution 'SIR92 (Altomare et al., 1994)'
_diffrn_ambient_temperature 222
_diffrn_measured_fraction_theta_full 0.989
_diffrn_measured_fraction_theta_max 0.989
_diffrn_measurement_device Area
_diffrn_measurement_device_type 'Nonius KappaCCD'
_diffrn_measurement_method ' \f and \w scans with CCD '
_diffrn_radiation_monochromator graphite
_diffrn_radiation_type 'Mo K\a'
_diffrn_radiation_wavelength 0.71073
_diffrn_reflns_av_R_equivalents 0.066
_diffrn_reflns_limit_h_max 12
_diffrn_reflns_limit_h_min -12
_diffrn_reflns_limit_k_max 5
_diffrn_reflns_limit_k_min -5
_diffrn_reflns_limit_l_max 16
_diffrn_reflns_limit_l_min -16
_diffrn_reflns_number 8553
_diffrn_reflns_theta_full 25.046
_diffrn_reflns_theta_max 25.046
_diffrn_reflns_theta_min 2.953
_diffrn_standards_number 0
_exptl_absorpt_coefficient_mu 0.103
_exptl_absorpt_correction_T_max 0.988
_exptl_absorpt_correction_T_min 0.970
_exptl_absorpt_correction_type integration
_exptl_absorpt_process_details
;
via Gaussian method (Coppens, 1970) implemented in maXus (2000)
;
_exptl_crystal_colour colourless
_exptl_crystal_density_diffrn 1.347
_exptl_crystal_density_method 'not measured'
_exptl_crystal_description block
_exptl_crystal_F_000 276
_exptl_crystal_size_max 0.400
_exptl_crystal_size_mid 0.160
_exptl_crystal_size_min 0.120
_refine_diff_density_max 0.11
_refine_diff_density_min -0.12
_refine_ls_abs_structure_details
;
The enantiomer has been assigned by reference to an unchanging chiral
centre in the synthetic procedure.
;
_refine_ls_extinction_method None
_refine_ls_goodness_of_fit_ref 1.0015
_refine_ls_hydrogen_treatment constr
_refine_ls_matrix_type full
_refine_ls_number_parameters 172
_refine_ls_number_reflns 1286
_refine_ls_number_restraints 1
_refine_ls_R_factor_all 0.0407
_refine_ls_R_factor_gt 0.0383
_refine_ls_shift/su_max 0.0013948
_refine_ls_shift/su_mean 0.0003549
_refine_ls_structure_factor_coef Fsqd
_refine_ls_weighting_details
;
 Method= Modified Sheldrick 
 w=1/[\s^2^(F^2^) + ( 0.06P)^2^ + 0.10P] 
 ,where P=(max(Fo^2^,0) + 2Fc^2^)/3 
;
_refine_ls_weighting_scheme calc
_refine_ls_wR_factor_all 0.0967
_refine_ls_wR_factor_gt 0.0943
_refine_ls_wR_factor_ref 0.0967
_reflns_limit_h_max 11
_reflns_limit_h_min -12
_reflns_limit_k_max 5
_reflns_limit_k_min 0
_reflns_limit_l_max 16
_reflns_limit_l_min 0
_reflns_number_gt 1206
_reflns_number_total 1286
_reflns_threshold_expression I>2.0\s(I)
_oxford_diffrn_Wilson_B_factor 4.34
_oxford_diffrn_Wilson_scale 0.11
_oxford_refine_ls_r_factor_ref 0.0407
_oxford_refine_ls_scale 3.33(7)
_oxford_reflns_number_all 1286
_oxford_reflns_threshold_expression_ref I>-10.0\s(I)
_oxford_structure_analysis_title 'ban1370 At 11:25 on 30/10'
_cod_data_source_file ol403220t_si_003.cif
_cod_data_source_block ban1370
_cod_original_sg_symbol_Hall 'P 2yb '
_cod_original_sg_symbol_H-M 'P 1 21 1 '
_cod_database_code 1513516

loop_
_symmetry_equiv_pos_as_xyz
x,y,z
-x,y+1/2,-z

loop_
_atom_site_label
_atom_site_type_symbol
_atom_site_fract_x
_atom_site_fract_y
_atom_site_fract_z
_atom_site_U_iso_or_equiv
_atom_site_occupancy
_atom_site_adp_type
_atom_site_refinement_flags_posn
O1 O 0.17534(18) 0.5739(5) 0.65702(13) 0.0680 1.0000 Uani .
O4 O 0.35491(18) 0.2580(5) 0.80541(14) 0.0707 1.0000 Uani .
O7 O 0.2483(2) -0.0463(6) 0.93722(16) 0.0872 1.0000 Uani .
O10 O -0.01382(18) 0.1618(4) 0.95165(11) 0.0612 1.0000 Uani .
O12 O -0.18987(16) 0.3794(4) 0.77449(12) 0.0560 1.0000 Uani .
C2 C 0.1290(2) 0.4312(6) 0.71165(17) 0.0535 1.0000 Uani .
C3 C 0.2124(2) 0.2049(6) 0.78171(18) 0.0561 1.0000 Uani .
C5 C 0.4212(3) 0.0911(9) 0.7508(2) 0.0858 1.0000 Uani .
C6 C 0.1767(3) 0.1822(6) 0.88065(17) 0.0584 1.0000 Uani .
C8 C 0.3493(4) 0.0308(15) 1.0291(3) 0.1256 1.0000 Uani .
C9 C 0.0243(3) 0.1262(5) 0.86226(16) 0.0528 1.0000 Uani .
C11 C -0.0558(2) 0.3222(5) 0.78365(16) 0.0487 1.0000 Uani .
C13 C -0.2330(2) 0.5682(6) 0.69487(17) 0.0545 1.0000 Uani .
C14 C -0.3621(3) 0.6860(7) 0.6611(2) 0.0652 1.0000 Uani .
C15 C -0.3837(3) 0.8754(7) 0.5824(2) 0.0703 1.0000 Uani .
C16 C -0.2811(3) 0.9360(7) 0.53978(19) 0.0693 1.0000 Uani .
C17 C -0.1515(3) 0.8157(7) 0.57459(18) 0.0615 1.0000 Uani .
C18 C -0.1271(2) 0.6265(6) 0.65470(15) 0.0514 1.0000 Uani .
C19 C -0.0118(2) 0.4604(6) 0.71432(15) 0.0490 1.0000 Uani .
H31 H 0.1922 0.0232 0.7474 0.0651 1.0000 Uiso R
H51 H 0.4106 -0.1028 0.7643 0.1279 1.0000 Uiso R
H52 H 0.5190 0.1338 0.7716 0.1266 1.0000 Uiso R
H53 H 0.3816 0.1213 0.6794 0.1278 1.0000 Uiso R
H61 H 0.2020 0.3543 0.9174 0.0698 1.0000 Uiso R
H81 H 0.3975 -0.1366 1.0596 0.1878 1.0000 Uiso R
H82 H 0.3036 0.1151 1.0736 0.1877 1.0000 Uiso R
H83 H 0.4118 0.1610 1.0140 0.1877 1.0000 Uiso R
H91 H 0.0033 -0.0687 0.8380 0.0624 1.0000 Uiso R
H101 H 0.0037 0.0168 0.9872 0.0923 1.0000 Uiso R
H141 H -0.4316 0.6397 0.6893 0.0782 1.0000 Uiso R
H151 H -0.4709 0.9595 0.5562 0.0845 1.0000 Uiso R
H161 H -0.3007 1.0622 0.4851 0.0821 1.0000 Uiso R
H171 H -0.0794 0.8586 0.5471 0.0739 1.0000 Uiso R

loop_
_atom_site_aniso_label
_atom_site_aniso_U_11
_atom_site_aniso_U_22
_atom_site_aniso_U_33
_atom_site_aniso_U_23
_atom_site_aniso_U_13
_atom_site_aniso_U_12
O1 0.0811(11) 0.0649(12) 0.0692(10) 0.0025(11) 0.0394(9) -0.0069(11)
O4 0.0613(9) 0.0733(14) 0.0797(12) -0.0157(11) 0.0252(8) -0.0002(10)
O7 0.0934(14) 0.0860(16) 0.0792(13) 0.0239(14) 0.0220(11) 0.0305(14)
O10 0.0961(12) 0.0446(10) 0.0534(8) 0.0036(8) 0.0383(8) 0.0084(9)
O12 0.0649(9) 0.0508(10) 0.0575(9) 0.0035(8) 0.0266(7) 0.0026(9)
C2 0.0676(13) 0.0466(14) 0.0512(11) -0.0091(12) 0.0254(10) -0.0046(12)
C3 0.0602(13) 0.0490(14) 0.0623(13) -0.0073(12) 0.0237(10) 0.0025(12)
C5 0.0737(16) 0.094(3) 0.106(2) -0.019(2) 0.0509(16) -0.0019(19)
C6 0.0731(15) 0.0507(14) 0.0522(12) 0.0002(12) 0.0204(11) 0.0073(13)
C8 0.086(2) 0.194(6) 0.086(2) 0.048(3) 0.0114(17) 0.023(3)
C9 0.0771(14) 0.0390(13) 0.0487(11) -0.0025(11) 0.0291(10) 0.0043(12)
C11 0.0617(12) 0.0395(12) 0.0476(11) -0.0043(10) 0.0206(10) -0.0005(10)
C13 0.0672(13) 0.0472(13) 0.0486(11) -0.0037(11) 0.0171(10) -0.0001(12)
C14 0.0671(14) 0.0622(17) 0.0661(14) -0.0028(15) 0.0204(12) 0.0039(14)
C15 0.0750(15) 0.0666(19) 0.0636(15) -0.0017(15) 0.0129(12) 0.0106(16)
C16 0.0879(18) 0.0626(18) 0.0494(12) 0.0032(14) 0.0095(12) 0.0067(16)
C17 0.0804(16) 0.0574(16) 0.0469(12) -0.0002(12) 0.0198(11) -0.0037(14)
C18 0.0659(12) 0.0464(14) 0.0421(10) -0.0058(11) 0.0167(9) -0.0042(11)
C19 0.0626(12) 0.0422(12) 0.0434(10) -0.0041(10) 0.0180(9) -0.0046(11)

loop_
_atom_type_symbol
_atom_type_scat_dispersion_real
_atom_type_scat_dispersion_imag
_atom_type_scat_Cromer_Mann_a1
_atom_type_scat_Cromer_Mann_b1
_atom_type_scat_Cromer_Mann_a2
_atom_type_scat_Cromer_Mann_b2
_atom_type_scat_Cromer_Mann_a3
_atom_type_scat_Cromer_Mann_b3
_atom_type_scat_Cromer_Mann_a4
_atom_type_scat_Cromer_Mann_b4
_atom_type_scat_Cromer_Mann_c
_atom_type_scat_source
C 0.0033 0.0016 2.3100 20.8439 1.0200 10.2075 1.5886 0.5687 0.8650 51.6512 0.2156 'International Tables Vol C 4.2.6.8 and 6.1.1.4'
H 0.0000 0.0000 0.4930 10.5109 0.3229 26.1257 0.1402 3.1424 0.0408 57.7998 0.0030 'International Tables Vol C 4.2.6.8 and 6.1.1.4'
O 0.0106 0.0060 3.0485 13.2771 2.2868 5.7011 1.5463 0.3239 0.8670 32.9089 0.2508 'International Tables Vol C 4.2.6.8 and 6.1.1.4'

loop_
_exptl_crystal_face_index_h
_exptl_crystal_face_index_k
_exptl_crystal_face_index_l
_exptl_crystal_face_perp_dist
1 0 0 0.080
-1 0 0 0.080
0 0 1 0.060
0 0 -1 0.060
0 1 0 0.200
0 -1 0 0.200
1 0 -1 0.080
-1 0 1 0.080

loop_
_geom_angle_atom_site_label_1
_geom_angle_atom_site_label_2
_geom_angle_atom_site_label_3
_geom_angle
_geom_angle_publ_flag
C3 O4 C5 113.8(2) yes
C6 O7 C8 114.3(4) yes
C9 O10 H101 110.7 no
C11 O12 C13 105.42(17) yes
O1 C2 C3 123.0(2) yes
O1 C2 C19 122.6(2) yes
C3 C2 C19 114.3(2) yes
C2 C3 O4 110.8(2) yes
C2 C3 C6 112.6(2) yes
O4 C3 C6 108.35(19) yes
C2 C3 H31 108.6 no
O4 C3 H31 108.6 no
C6 C3 H31 107.7 no
O4 C5 H51 109.6 no
O4 C5 H52 109.9 no
H51 C5 H52 108.2 no
O4 C5 H53 110.9 no
H51 C5 H53 108.2 no
H52 C5 H53 110.1 no
C3 C6 O7 109.4(2) yes
C3 C6 C9 111.99(19) yes
O7 C6 C9 106.7(2) yes
C3 C6 H61 108.7 no
O7 C6 H61 110.6 no
C9 C6 H61 109.5 no
O7 C8 H81 108.3 no
O7 C8 H82 109.0 no
H81 C8 H82 109.9 no
O7 C8 H83 108.4 no
H81 C8 H83 110.3 no
H82 C8 H83 110.9 no
C6 C9 O10 111.85(19) yes
C6 C9 C11 108.5(2) yes
O10 C9 C11 109.60(19) yes
C6 C9 H91 109.0 no
O10 C9 H91 108.8 no
C11 C9 H91 109.0 no
C9 C11 O12 120.36(19) yes
C9 C11 C19 127.3(2) yes
O12 C11 C19 112.4(2) yes
O12 C13 C14 124.8(2) yes
O12 C13 C18 110.9(2) yes
C14 C13 C18 124.3(3) yes
C13 C14 C15 116.0(3) yes
C13 C14 H141 122.0 no
C15 C14 H141 122.0 no
C14 C15 C16 121.3(3) yes
C14 C15 H151 119.0 no
C16 C15 H151 119.6 no
C15 C16 C17 122.0(3) yes
C15 C16 H161 118.7 no
C17 C16 H161 119.3 no
C16 C17 C18 117.6(3) yes
C16 C17 H171 123.0 no
C18 C17 H171 119.4 no
C17 C18 C13 118.8(2) yes
C17 C18 C19 136.4(2) yes
C13 C18 C19 104.8(2) yes
C2 C19 C18 132.2(2) yes
C2 C19 C11 121.2(2) yes
C18 C19 C11 106.6(2) yes

loop_
_geom_bond_atom_site_label_1
_geom_bond_atom_site_label_2
_geom_bond_distance
_geom_bond_publ_flag
O1 C2 1.221(3) yes
O4 C3 1.414(3) yes
O4 C5 1.411(4) yes
O7 C6 1.410(3) yes
O7 C8 1.425(5) yes
O10 C9 1.427(3) yes
O10 H101 0.837 no
O12 C11 1.364(3) yes
O12 C13 1.392(3) yes
C2 C3 1.528(4) yes
C2 C19 1.457(3) yes
C3 C6 1.537(3) yes
C3 H31 0.980 no
C5 H51 0.956 no
C5 H52 0.973 no
C5 H53 0.964 no
C6 C9 1.522(4) yes
C6 H61 0.959 no
C8 H81 0.965 no
C8 H82 0.971 no
C8 H83 0.960 no
C9 C11 1.481(3) yes
C9 H91 0.989 no
C11 C19 1.357(3) yes
C13 C14 1.377(4) yes
C13 C18 1.392(3) yes
C14 C15 1.385(4) yes
C14 H141 0.938 no
C15 C16 1.386(4) yes
C15 H151 0.943 no
C16 C17 1.387(4) yes
C16 H161 0.944 no
C17 C18 1.398(4) yes
C17 H171 0.951 no
C18 C19 1.450(3) yes

loop_
_geom_hbond_atom_site_label_D
_geom_hbond_atom_site_label_H
_geom_hbond_atom_site_label_A
_geom_hbond_site_symmetry_A
_geom_hbond_angle_DHA
_geom_hbond_distance_DH
_geom_hbond_distance_HA
_geom_hbond_distance_DA
_geom_hbond_publ_flag
O10 H101 O10 2_547 169 0.84 1.88 2.710(4) yes
